data_2224152
loop_
_publ_author_name
'Al-Dajani, Mohammad T. M.'
'Abdallah, Hassan H.'
'Mohamed, Nornisah'
'Yeap, Chin Sing'
'Fun, Hoong-Kun'

_publ_section_title
;
 Tetraguanidinium bis[citrato(3{-})]cuprate(II) dihydrate
;
_journal_coeditor_code CI2960
_journal_issue 12
_journal_name_full 'Acta Crystallographica Section E'
_journal_page_first m1540
_journal_page_last m1541
_journal_paper_doi 10.1107/S1600536809046170
_journal_volume 65
_journal_year 2009
_chemical_formula_iupac '(C H6 N3)4 [Cu (C6 H5 O7)2], 2H2 O'
_chemical_formula_moiety '4(C H6 N3 +), C12 H10 Cu1 O714 4-, 2(H2 O)'
_chemical_formula_sum 'C16 H38 Cu N12 O16'
_chemical_formula_weight 718.12
_chemical_name_systematic
;
Tetraguanidinium bis[citrato(3-)]cuprate(II) dihydrate
;
_space_group_IT_number 2
_symmetry_cell_setting triclinic
_symmetry_space_group_name_Hall '-P 1'
_symmetry_space_group_name_H-M 'P -1'
_atom_sites_solution_hydrogens geom
_atom_sites_solution_primary direct
_atom_sites_solution_secondary difmap
_audit_creation_method SHELXL-97
_cell_angle_alpha 96.5030(10)
_cell_angle_beta 105.4410(10)
_cell_angle_gamma 112.3060(10)
_cell_formula_units_Z 1
_cell_length_a 9.04260(10)
_cell_length_b 9.7763(2)
_cell_length_c 10.3366(2)
_cell_measurement_reflns_used 9680
_cell_measurement_temperature 296(2)
_cell_measurement_theta_max 34.90
_cell_measurement_theta_min 2.32
_cell_volume 791.01(3)
_computing_cell_refinement 'SAINT (Bruker, 2005)'
_computing_data_collection 'APEX2 (Bruker, 2005)'
_computing_data_reduction 'SAINT (Bruker, 2005)'
_computing_molecular_graphics 'SHELXTL (Sheldrick, 2008'
_computing_publication_material
;
SHELXTL (Sheldrick, 2008 and PLATON (Spek, 2009)
;
_computing_structure_refinement 'SHELXTL (Sheldrick, 2008'
_computing_structure_solution 'SHELXTL (Sheldrick, 2008)'
_diffrn_ambient_temperature 296(2)
_diffrn_measured_fraction_theta_full 0.991
_diffrn_measured_fraction_theta_max 0.991
_diffrn_measurement_device_type
;
Bruker SMART APEXII CCD area-detector
;
_diffrn_measurement_method '\f and \w'
_diffrn_radiation_monochromator graphite
_diffrn_radiation_source 'fine-focus sealed tube'
_diffrn_radiation_type MoK\a
_diffrn_radiation_wavelength 0.71073
_diffrn_reflns_av_R_equivalents 0.0237
_diffrn_reflns_av_sigmaI/netI 0.0173
_diffrn_reflns_limit_h_max 14
_diffrn_reflns_limit_h_min -14
_diffrn_reflns_limit_k_max 15
_diffrn_reflns_limit_k_min -15
_diffrn_reflns_limit_l_max 16
_diffrn_reflns_limit_l_min -16
_diffrn_reflns_number 37237
_diffrn_reflns_theta_full 35.27
_diffrn_reflns_theta_max 35.27
_diffrn_reflns_theta_min 2.11
_diffrn_standards_number 0
_exptl_absorpt_coefficient_mu 0.777
_exptl_absorpt_correction_T_max 0.7870
_exptl_absorpt_correction_T_min 0.6534
_exptl_absorpt_correction_type multi-scan
_exptl_absorpt_process_details '(<i>SADABS</i>; Bruker, 2005)'
_exptl_crystal_colour blue
_exptl_crystal_density_diffrn 1.508
_exptl_crystal_density_method 'not measured'
_exptl_crystal_description Block
_exptl_crystal_F_000 375
_exptl_crystal_size_max 0.60
_exptl_crystal_size_mid 0.39
_exptl_crystal_size_min 0.32
_refine_diff_density_max 0.435
_refine_diff_density_min -0.486
_refine_ls_extinction_method none
_refine_ls_goodness_of_fit_ref 1.051
_refine_ls_hydrogen_treatment constr
_refine_ls_matrix_type full
_refine_ls_number_parameters 206
_refine_ls_number_reflns 7051
_refine_ls_number_restraints 0
_refine_ls_restrained_S_all 1.051
_refine_ls_R_factor_all 0.0362
_refine_ls_R_factor_gt 0.0308
_refine_ls_shift/su_max 0.000
_refine_ls_shift/su_mean 0.000
_refine_ls_structure_factor_coef Fsqd
_refine_ls_weighting_details 'calc w=1/[\s^2^(Fo^2^)+(0.0533P)^2^+0.108P] where P=(Fo^2^+2Fc^2^)/3'
_refine_ls_weighting_scheme calc
_refine_ls_wR_factor_gt 0.0906
_refine_ls_wR_factor_ref 0.0943
_reflns_number_gt 6306
_reflns_number_total 7051
_reflns_threshold_expression I>2\s(I)
_cod_data_source_file ci2960.cif
_cod_data_source_block I
_cod_depositor_comments
;
The following automatic conversions were performed:
'_symmetry_cell_setting' value 'Triclinic' changed to 'triclinic'
according to '/home/saulius/struct/CIF-dictionaries/cif_core.dic'
dictionary named 'cif_core.dic' version 2.4.1 from
2010-06-29.

'_refine_ls_hydrogen_treatment' value 'Constr' changed to
'constr' according to '/home/saulius/struct/CIF-dictionaries/cif_core.dic'
dictionary named 'cif_core.dic' version 2.4.1 from 2010-06-29.

Automatic conversion script
Id: cif_fix_enum 1527 2010-12-29 10:47:43Z saulius 

The following automatic conversions were performed:

'_symmetry_cell_setting' value 'Triclinic' changed to 'triclinic'
according to /home/saulius/struct/CIF-dictionaries/cif_core.dic
dictionary named 'cif_core.dic' version 2.4.1 from
2010-06-29.

'_refine_ls_hydrogen_treatment' value 'Constr' changed
to 'constr' according to
/home/saulius/struct/CIF-dictionaries/cif_core.dic dictionary named
'cif_core.dic' version 2.4.1 from 2010-06-29.

Automatic conversion script
Id: cif_fix_values 1715 2011-07-08 13:25:40Z adriana 
;
_cod_original_cell_volume 791.01(2)
_cod_database_code 2224152
_cod_database_fobs_code 2224152

loop_
_symmetry_equiv_pos_as_xyz
'x, y, z'
'-x, -y, -z'

loop_
_atom_site_type_symbol
_atom_site_label
_atom_site_fract_x
_atom_site_fract_y
_atom_site_fract_z
_atom_site_U_iso_or_equiv
_atom_site_adp_type
_atom_site_calc_flag
_atom_site_refinement_flags
_atom_site_occupancy
_atom_site_disorder_assembly
_atom_site_disorder_group
Cu Cu1 0.5000 1.0000 0.5000 0.02544(5) Uani d S 1 . .
O O1 0.66219(12) 0.89568(10) 0.55711(9) 0.04046(18) Uani d . 1 . .
O O2 0.55673(11) 1.02356(8) 0.33541(8) 0.03511(15) Uani d . 1 . .
O O3 0.32813(9) 0.77094(8) 0.36675(7) 0.02790(12) Uani d . 1 . .
H H1O3 0.2276 0.7661 0.3035 0.042 Uiso d R 1 . .
O O4 0.76260(15) 0.72314(13) 0.55564(10) 0.0536(3) Uani d . 1 . .
O O5 0.57936(15) 0.90234(12) 0.15326(10) 0.0506(2) Uani d . 1 . .
O O7 0.09687(12) 0.65390(12) -0.05629(9) 0.04401(19) Uani d . 1 . .
O O6 0.10222(13) 0.74648(13) 0.15156(9) 0.0480(2) Uani d . 1 . .
C C1 0.66253(14) 0.77440(12) 0.49850(10) 0.03244(18) Uani d . 1 . .
C C2 0.53925(14) 0.68374(11) 0.35373(10) 0.03180(18) Uani d . 1 . .
H H2A 0.4699 0.5826 0.3601 0.038 Uiso calc R 1 . .
H H2B 0.6052 0.6721 0.2966 0.038 Uiso calc R 1 . .
C C3 0.42059(12) 0.74833(10) 0.27880(9) 0.02586(14) Uani d . 1 . .
C C4 0.52711(13) 0.90199(11) 0.25150(10) 0.02936(16) Uani d . 1 . .
C C5 0.29501(13) 0.63732(12) 0.14090(10) 0.03315(18) Uani d . 1 . .
H H5A 0.3568 0.6313 0.0784 0.040 Uiso calc R 1 . .
H H5B 0.2432 0.5367 0.1567 0.040 Uiso calc R 1 . .
C C6 0.15557(13) 0.68329(13) 0.07232(11) 0.03335(18) Uani d . 1 . .
N N1 0.33925(19) 0.13097(19) 0.12541(16) 0.0627(4) Uani d . 1 . .
H H1N1 0.3944 0.1103 0.0759 0.075 Uiso calc R 1 . .
H H2N1 0.3625 0.1237 0.2099 0.075 Uiso calc R 1 . .
N N2 0.13528(17) 0.20918(16) 0.14703(11) 0.0503(3) Uani d . 1 . .
H H1N2 0.0587 0.2390 0.1118 0.060 Uiso calc R 1 . .
H H2N2 0.1577 0.2022 0.2316 0.060 Uiso calc R 1 . .
N N3 0.18333(18) 0.18500(18) -0.05808(13) 0.0548(3) Uani d . 1 . .
H H1N3 0.1067 0.2149 -0.0929 0.066 Uiso calc R 1 . .
H H2N3 0.2372 0.1622 -0.1078 0.066 Uiso calc R 1 . .
C C7 0.21821(16) 0.17412(15) 0.07130(13) 0.0409(2) Uani d . 1 . .
N N4 0.86185(16) 0.53693(13) 0.28012(13) 0.0475(2) Uani d . 1 . .
H H1N4 0.8743 0.6260 0.3163 0.057 Uiso calc R 1 . .
H H2N4 0.8867 0.5223 0.2066 0.057 Uiso calc R 1 . .
N N5 0.78586(17) 0.28597(12) 0.28065(14) 0.0506(3) Uani d . 1 . .
H H1N5 0.7486 0.2106 0.3171 0.061 Uiso calc R 1 . .
H H2N5 0.8111 0.2727 0.2071 0.061 Uiso calc R 1 . .
N N6 0.76591(17) 0.44356(13) 0.45058(12) 0.0469(2) Uani d . 1 . .
H H1N6 0.7286 0.3687 0.4875 0.056 Uiso calc R 1 . .
H H2N6 0.7782 0.5324 0.4872 0.056 Uiso calc R 1 . .
C C8 0.80435(14) 0.42221(12) 0.33777(12) 0.03575(19) Uani d . 1 . .
O O1W 0.9973(2) 0.13741(17) 0.59833(19) 0.0955(6) Uani d . 1 . .
H H1W1 0.9976 0.1225 0.5223 0.143 Uiso d R 1 . .
H H2W1 0.8945 0.0656 0.5902 0.143 Uiso d R 1 . .

loop_
_atom_site_aniso_label
_atom_site_aniso_U_11
_atom_site_aniso_U_22
_atom_site_aniso_U_33
_atom_site_aniso_U_12
_atom_site_aniso_U_13
_atom_site_aniso_U_23
Cu1 0.03201(8) 0.02210(7) 0.02568(7) 0.01325(6) 0.01258(6) 0.00553(5)
O1 0.0452(4) 0.0371(4) 0.0360(4) 0.0230(3) 0.0056(3) -0.0025(3)
O2 0.0494(4) 0.0258(3) 0.0361(3) 0.0148(3) 0.0244(3) 0.0102(3)
O3 0.0326(3) 0.0312(3) 0.0270(3) 0.0169(3) 0.0150(2) 0.0095(2)
O4 0.0671(6) 0.0638(6) 0.0356(4) 0.0484(5) 0.0001(4) 0.0013(4)
O5 0.0680(6) 0.0506(5) 0.0475(5) 0.0245(5) 0.0415(5) 0.0142(4)
O7 0.0438(4) 0.0615(5) 0.0297(3) 0.0260(4) 0.0114(3) 0.0117(3)
O6 0.0495(5) 0.0745(6) 0.0368(4) 0.0434(5) 0.0156(4) 0.0118(4)
C1 0.0374(5) 0.0347(4) 0.0283(4) 0.0200(4) 0.0097(3) 0.0055(3)
C2 0.0381(5) 0.0299(4) 0.0298(4) 0.0209(4) 0.0075(3) 0.0030(3)
C3 0.0307(4) 0.0259(3) 0.0257(3) 0.0156(3) 0.0118(3) 0.0055(3)
C4 0.0349(4) 0.0310(4) 0.0297(4) 0.0173(3) 0.0166(3) 0.0097(3)
C5 0.0345(4) 0.0344(4) 0.0302(4) 0.0184(4) 0.0081(3) 0.0007(3)
C6 0.0317(4) 0.0402(5) 0.0306(4) 0.0168(4) 0.0118(3) 0.0095(4)
N1 0.0661(8) 0.0851(10) 0.0603(7) 0.0545(8) 0.0185(6) 0.0314(7)
N2 0.0583(7) 0.0732(8) 0.0362(5) 0.0412(6) 0.0187(5) 0.0210(5)
N3 0.0626(7) 0.0884(9) 0.0431(5) 0.0535(7) 0.0265(5) 0.0286(6)
C7 0.0425(6) 0.0463(6) 0.0403(5) 0.0248(5) 0.0127(4) 0.0160(4)
N4 0.0615(7) 0.0363(5) 0.0504(6) 0.0167(5) 0.0300(5) 0.0196(4)
N5 0.0674(7) 0.0337(4) 0.0606(7) 0.0170(5) 0.0423(6) 0.0136(4)
N6 0.0701(7) 0.0422(5) 0.0486(6) 0.0307(5) 0.0365(5) 0.0214(4)
C8 0.0382(5) 0.0329(4) 0.0413(5) 0.0146(4) 0.0197(4) 0.0144(4)
O1W 0.0812(9) 0.0655(8) 0.1106(12) -0.0041(7) 0.0578(9) -0.0212(8)

loop_
_atom_type_symbol
_atom_type_description
_atom_type_scat_dispersion_real
_atom_type_scat_dispersion_imag
_atom_type_scat_source
C C 0.0033 0.0016 'International Tables Vol C Tables 4.2.6.8 and 6.1.1.4'
H H 0.0000 0.0000 'International Tables Vol C Tables 4.2.6.8 and 6.1.1.4'
N N 0.0061 0.0033 'International Tables Vol C Tables 4.2.6.8 and 6.1.1.4'
O O 0.0106 0.0060 'International Tables Vol C Tables 4.2.6.8 and 6.1.1.4'
Cu Cu 0.3201 1.2651 'International Tables Vol C Tables 4.2.6.8 and 6.1.1.4'

loop_
_geom_angle_atom_site_label_1
_geom_angle_atom_site_label_2
_geom_angle_atom_site_label_3
_geom_angle_site_symmetry_1
_geom_angle_site_symmetry_3
_geom_angle
_geom_angle_publ_flag
O2 Cu1 O2 2_676 . 179.9990(10) ?
O2 Cu1 O1 2_676 . 89.36(4) ?
O2 Cu1 O1 . . 90.64(4) ?
O2 Cu1 O1 2_676 2_676 90.64(4) ?
O2 Cu1 O1 . 2_676 89.36(4) ?
O1 Cu1 O1 . 2_676 180.00(3) ?
O2 Cu1 O3 2_676 2_676 80.58(3) ?
O2 Cu1 O3 . 2_676 99.42(3) ?
O1 Cu1 O3 . 2_676 97.62(3) ?
O1 Cu1 O3 2_676 2_676 82.38(3) ?
O2 Cu1 O3 2_676 . 99.42(3) ?
O2 Cu1 O3 . . 80.58(3) ?
O1 Cu1 O3 . . 82.38(3) ?
O1 Cu1 O3 2_676 . 97.62(3) ?
O3 Cu1 O3 2_676 . 180.0 ?
C1 O1 Cu1 . . 131.70(7) ?
C4 O2 Cu1 . . 116.90(6) ?
C3 O3 Cu1 . . 102.63(5) ?
C3 O3 H1O3 . . 103.2 ?
Cu1 O3 H1O3 . . 113.8 ?
O4 C1 O1 . . 122.02(10) ?
O4 C1 C2 . . 116.47(9) ?
O1 C1 C2 . . 121.51(9) ?
C1 C2 C3 . . 117.43(7) ?
C1 C2 H2A . . 107.9 ?
C3 C2 H2A . . 107.9 ?
C1 C2 H2B . . 107.9 ?
C3 C2 H2B . . 107.9 ?
H2A C2 H2B . . 107.2 ?
O3 C3 C2 . . 107.59(7) ?
O3 C3 C5 . . 109.31(8) ?
C2 C3 C5 . . 110.83(7) ?
O3 C3 C4 . . 110.36(7) ?
C2 C3 C4 . . 109.34(8) ?
C5 C3 C4 . . 109.39(8) ?
O5 C4 O2 . . 123.33(10) ?
O5 C4 C3 . . 119.72(9) ?
O2 C4 C3 . . 116.95(8) ?
C6 C5 C3 . . 113.23(8) ?
C6 C5 H5A . . 108.9 ?
C3 C5 H5A . . 108.9 ?
C6 C5 H5B . . 108.9 ?
C3 C5 H5B . . 108.9 ?
H5A C5 H5B . . 107.7 ?
O7 C6 O6 . . 123.57(10) ?
O7 C6 C5 . . 119.46(10) ?
O6 C6 C5 . . 116.94(9) ?
C7 N1 H1N1 . . 120.0 ?
C7 N1 H2N1 . . 120.0 ?
H1N1 N1 H2N1 . . 120.0 ?
C7 N2 H1N2 . . 120.0 ?
C7 N2 H2N2 . . 120.0 ?
H1N2 N2 H2N2 . . 120.0 ?
C7 N3 H1N3 . . 120.0 ?
C7 N3 H2N3 . . 120.0 ?
H1N3 N3 H2N3 . . 120.0 ?
N3 C7 N2 . . 119.75(11) ?
N3 C7 N1 . . 119.69(13) ?
N2 C7 N1 . . 120.54(12) ?
C8 N4 H1N4 . . 120.0 ?
C8 N4 H2N4 . . 120.0 ?
H1N4 N4 H2N4 . . 120.0 ?
C8 N5 H1N5 . . 120.0 ?
C8 N5 H2N5 . . 120.0 ?
H1N5 N5 H2N5 . . 120.0 ?
C8 N6 H1N6 . . 120.0 ?
C8 N6 H2N6 . . 120.0 ?
H1N6 N6 H2N6 . . 120.0 ?
N6 C8 N5 . . 120.42(10) ?
N6 C8 N4 . . 120.42(11) ?
N5 C8 N4 . . 119.15(11) ?
H1W1 O1W H2W1 . . 101.6 ?

loop_
_geom_bond_atom_site_label_1
_geom_bond_atom_site_label_2
_geom_bond_site_symmetry_2
_geom_bond_distance
_geom_bond_publ_flag
Cu1 O2 2_676 1.9169(7) ?
Cu1 O2 . 1.9169(7) y
Cu1 O1 . 2.0857(8) y
Cu1 O1 2_676 2.0857(8) ?
Cu1 O3 2_676 2.2015(7) ?
Cu1 O3 . 2.2016(7) y
O1 C1 . 1.2704(12) ?
O2 C4 . 1.2798(12) ?
O3 C3 . 1.4401(11) ?
O3 H1O3 . 0.95 ?
O4 C1 . 1.2432(13) ?
O5 C4 . 1.2286(12) ?
O7 C6 . 1.2464(13) ?
O6 C6 . 1.2678(13) ?
C1 C2 . 1.5261(14) ?
C2 C3 . 1.5273(13) ?
C2 H2A . 0.97 ?
C2 H2B . 0.97 ?
C3 C5 . 1.5334(13) ?
C3 C4 . 1.5513(13) ?
C5 C6 . 1.5234(14) ?
C5 H5A . 0.97 ?
C5 H5B . 0.97 ?
N1 C7 . 1.3292(16) ?
N1 H1N1 . 0.86 ?
N1 H2N1 . 0.86 ?
N2 C7 . 1.3189(17) ?
N2 H1N2 . 0.86 ?
N2 H2N2 . 0.86 ?
N3 C7 . 1.3162(16) ?
N3 H1N3 . 0.86 ?
N3 H2N3 . 0.86 ?
N4 C8 . 1.3255(14) ?
N4 H1N4 . 0.86 ?
N4 H2N4 . 0.86 ?
N5 C8 . 1.3232(15) ?
N5 H1N5 . 0.86 ?
N5 H2N5 . 0.86 ?
N6 C8 . 1.3191(15) ?
N6 H1N6 . 0.86 ?
N6 H2N6 . 0.86 ?
O1W H1W1 . 0.78 ?
O1W H2W1 . 0.90 ?

loop_
_geom_hbond_atom_site_label_D
_geom_hbond_atom_site_label_H
_geom_hbond_atom_site_label_A
_geom_hbond_site_symmetry_A
_geom_hbond_distance_DH
_geom_hbond_distance_HA
_geom_hbond_distance_DA
_geom_hbond_angle_DHA
_geom_hbond_publ_flag
O3 H1O3 O6 . 0.95 1.61 2.5034(13) 154 yes
N1 H1N1 O5 2_665 0.86 2.44 3.169(2) 143 yes
N1 H2N1 O2 1_545 0.86 2.47 3.0810(19) 129 yes
N1 H2N1 O1 2_666 0.86 2.50 3.3243(18) 161 yes
N2 H1N2 O7 2_565 0.86 2.06 2.906(2) 169 yes
N2 H2N2 O4 2_666 0.86 2.07 2.8811(14) 157 yes
N3 H1N3 O6 2_565 0.86 2.02 2.860(2) 167 yes
N3 H2N3 O5 2_665 0.86 2.12 2.937(2) 157 yes
N4 H1N4 O1W 2_766 0.86 2.10 2.916(2) 157 yes
N4 H2N4 O6 1_655 0.86 2.56 3.0760(18) 119 yes
N4 H2N4 O7 2_665 0.86 2.26 2.9973(17) 144 yes
N5 H1N5 O2 1_545 0.86 2.06 2.8484(15) 152 yes
N5 H2N5 O7 2_665 0.86 2.03 2.8273(17) 153 yes
N6 H1N6 O3 2_666 0.86 2.18 3.0140(14) 164 yes
N6 H2N6 O4 . 0.86 1.99 2.8387(18) 170 yes
O1W H1W1 O4 2_766 0.78 2.52 3.032(2) 124 yes
O1W H2W1 O1 1_545 0.90 2.03 2.932(2) 175 yes

loop_
_geom_torsion_atom_site_label_1
_geom_torsion_atom_site_label_2
_geom_torsion_atom_site_label_3
_geom_torsion_atom_site_label_4
_geom_torsion_site_symmetry_1
_geom_torsion_site_symmetry_2
_geom_torsion_site_symmetry_3
_geom_torsion_site_symmetry_4
_geom_torsion
_geom_torsion_publ_flag
O2 Cu1 O1 C1 2_676 . . . 118.93(11) ?
O2 Cu1 O1 C1 . . . . -61.07(11) ?
O3 Cu1 O1 C1 2_676 . . . -160.66(11) ?
O3 Cu1 O1 C1 . . . . 19.33(11) ?
O1 Cu1 O2 C4 . . . . 58.64(8) ?
O1 Cu1 O2 C4 2_676 . . . -121.36(8) ?
O3 Cu1 O2 C4 2_676 . . . 156.47(8) ?
O3 Cu1 O2 C4 . . . . -23.53(8) ?
O2 Cu1 O3 C3 2_676 . . . -149.08(5) ?
O2 Cu1 O3 C3 . . . . 30.92(5) ?
O1 Cu1 O3 C3 . . . . -61.01(5) ?
O1 Cu1 O3 C3 2_676 . . . 118.99(5) ?
Cu1 O1 C1 O4 . . . . -173.35(10) ?
Cu1 O1 C1 C2 . . . . 6.55(17) ?
O4 C1 C2 C3 . . . . -177.27(11) ?
O1 C1 C2 C3 . . . . 2.83(16) ?
Cu1 O3 C3 C2 . . . . 86.49(7) ?
Cu1 O3 C3 C5 . . . . -153.08(6) ?
Cu1 O3 C3 C4 . . . . -32.73(8) ?
C1 C2 C3 O3 . . . . -55.52(11) ?
C1 C2 C3 C5 . . . . -174.99(9) ?
C1 C2 C3 C4 . . . . 64.35(11) ?
Cu1 O2 C4 O5 . . . . -169.11(10) ?
Cu1 O2 C4 C3 . . . . 10.43(12) ?
O3 C3 C4 O5 . . . . -161.50(10) ?
C2 C3 C4 O5 . . . . 80.34(12) ?
C5 C3 C4 O5 . . . . -41.19(13) ?
O3 C3 C4 O2 . . . . 18.95(12) ?
C2 C3 C4 O2 . . . . -99.21(10) ?
C5 C3 C4 O2 . . . . 139.26(9) ?
O3 C3 C5 C6 . . . . 52.33(11) ?
C2 C3 C5 C6 . . . . 170.76(9) ?
C4 C3 C5 C6 . . . . -68.62(10) ?
C3 C5 C6 O7 . . . . 147.04(11) ?
C3 C5 C6 O6 . . . . -34.97(14) ?
